data_4022245
loop_
_publ_author_name
'Donnette D. Staas'
'Kelly L. Savage'
'Carl F. Homnick'
'Nancy N. Tsou'
'Richard G. Ball'

_publ_section_title
;
 Asymmetric Synthesis of \a,\a-Difluoro-\b-amino Acid
 Derivatives from Enantiomerically Pure N-tert-Butylsulfinimines
;
_journal_name_full 'Journal of Organic Chemistry'
_journal_page_first 8276
_journal_page_last 8279
_journal_paper_doi 10.1021/jo0259313
_journal_volume 67
_journal_year 2002
_chemical_formula_moiety 'C13 H24 F2 N2 O2 S1, 1.5(H2 O)'
_chemical_formula_sum 'C13 H27 F2 N2 O3.5 S'
_chemical_formula_weight 337.432
_space_group_IT_number 4
_symmetry_cell_setting monoclinic
_symmetry_space_group_name_Hall 'P 2yb'
_symmetry_space_group_name_H-M 'P 1 21 1'
_audit_creation_date 2002-01-22
_audit_creation_method 'cif4actac using savk0101a.cif'
_cell_angle_alpha 90
_cell_angle_beta 108.894(5)
_cell_angle_gamma 90
_cell_formula_units_Z 4
_cell_length_a 6.720(2)
_cell_length_b 28.366(9)
_cell_length_c 9.655(3)
_cell_measurement_reflns_used 939
_cell_measurement_temperature 100
_cell_measurement_theta_max 26.18
_cell_measurement_theta_min 3.20
_cell_volume 1741.(2)
_computing_cell_refinement 'SAINT V6.02A'
_computing_data_collection 'SMART V5.054'
_computing_data_reduction 'SAINT V6.02A'
_computing_molecular_graphics 'ORTEP (Johnson, 1965) & PLUTO (Motherwell and Clegg)'
_computing_publication_material 'locally developed software'
_computing_structure_refinement 'SHELXL-97 (Sheldrick, 1997)'
_computing_structure_solution 'SHELXS-97 (Sheldrick, 1990)'
_diffrn_measurement_device '\k-geometry diffractometer'
_diffrn_measurement_device_type 'Bruker PLATFORM'
_diffrn_measurement_method '\omega oscillation scans'
_diffrn_radiation_type 'Mo K\a'
_diffrn_radiation_wavelength 0.71073
_diffrn_reflns_av_R_equivalents 0.094
_diffrn_reflns_limit_h_max 8
_diffrn_reflns_limit_h_min -8
_diffrn_reflns_limit_k_max 35
_diffrn_reflns_limit_k_min -35
_diffrn_reflns_limit_l_max 12
_diffrn_reflns_limit_l_min -12
_diffrn_reflns_number 19032
_diffrn_reflns_theta_max 26.4
_diffrn_standards_decay_% 0
_diffrn_standards_number 0
_exptl_absorpt_coefficient_mu 0.22
_exptl_absorpt_correction_type none
_exptl_crystal_colour colorless
_exptl_crystal_density_diffrn 1.287
_exptl_crystal_density_method none
_exptl_crystal_description lath
_exptl_crystal_F_000 724
_exptl_crystal_size_max 0.6
_exptl_crystal_size_mid 0.16
_exptl_crystal_size_min 0.08
_refine_diff_density_max 0.31
_refine_diff_density_min -0.29
_refine_ls_abs_structure_details 'Flack H D (1983), Acta Cryst. A39, 876-881'
_refine_ls_extinction_coef 1.000E-06
_refine_ls_extinction_method none
_refine_ls_goodness_of_fit_gt 0.969
_refine_ls_goodness_of_fit_ref 0.969
_refine_ls_hydrogen_treatment mixed
_refine_ls_number_parameters 388
_refine_ls_number_reflns 7126
_refine_ls_restrained_S_all 0.969
_refine_ls_R_factor_gt 0.043
_refine_ls_shift/su_max 0.01
_refine_ls_structure_factor_coef Fsqd
_refine_ls_weighting_scheme calc
_refine_ls_wR_factor_gt 0.091
_refine_ls_wR_factor_ref 0.105
_reflns_number_gt 5749
_reflns_number_total 7126
_reflns_threshold_expression >2sigma(I)
_cod_data_source_file jo0259313_s2.cif
_cod_data_source_block compound_savk0101a
_cod_original_sg_symbol_H-M 'P 21'
_cod_original_formula_sum 'C13 H27 F2 N2 O3.5 S1'
_cod_database_code 4022245

loop_
_symmetry_equiv_pos_site_id
_symmetry_equiv_pos_as_xyz
1 'x, y, z'
2 '-x, y+ 1/2, -z'

loop_
_atom_site_label
_atom_site_type_symbol
_atom_site_fract_x
_atom_site_fract_y
_atom_site_fract_z
_atom_site_U_iso_or_equiv
_atom_site_adp_type
_atom_site_occupancy
_atom_site_symmetry_multiplicity
_atom_site_calc_flag
_atom_site_refinement_flags
S1 S 0.12256(11) 0.86563(2) 0.08794(8) 0.01644(17) Uani 1 1 d .
S2 S 0.57281(11) 0.66329(3) 0.59425(8) 0.01672(17) Uani 1 1 d .
F1 F 0.7261(2) 0.88330(6) 0.45136(19) 0.0205(4) Uani 1 1 d .
F2 F 0.5340(3) 0.92952(6) 0.53674(19) 0.0225(4) Uani 1 1 d .
F3 F 0.6847(2) 0.68339(6) 0.20375(18) 0.0187(4) Uani 1 1 d .
F4 F 0.4432(3) 0.63282(6) 0.08421(18) 0.0206(4) Uani 1 1 d .
O1 O 0.0816(3) 0.81709(7) 0.1361(2) 0.0195(5) Uani 1 1 d .
O2 O 0.2232(3) 0.86128(7) 0.4711(2) 0.0225(5) Uani 1 1 d .
O3 O 0.4750(3) 0.71158(7) 0.5660(2) 0.0207(5) Uani 1 1 d .
O4 O 0.1669(3) 0.67595(7) 0.2094(2) 0.0195(5) Uani 1 1 d .
O5 O -0.3079(3) 0.80787(7) 0.1832(2) 0.0221(5) Uani 1 1 d .
H5D H -0.1947 0.8215 0.1554 0.033 Uiso 1 1 d R
H5C H -0.2529 0.7964 0.2817 0.033 Uiso 1 1 d R
O6 O -0.0811(3) 0.79587(8) 0.4761(3) 0.0230(5) Uani 1 1 d .
H6A H 0.0307 0.8186 0.5046 0.035 Uiso 1 1 d R
H6B H -0.0228 0.7647 0.4912 0.035 Uiso 1 1 d R
O7 O 0.0508(3) 0.70750(7) 0.4405(2) 0.0213(5) Uani 1 1 d .
H7B H 0.0675 0.7004 0.3476 0.032 Uiso 1 1 d R
H7C H 0.1781 0.6998 0.5176 0.032 Uiso 1 1 d R
N1 N 0.3695(4) 0.88124(8) 0.1664(3) 0.0156(5) Uani 1 1 d .
H1 H 0.4702 0.8681 0.1399 0.019 Uiso 1 1 calc R
N2 N 0.5002(4) 0.81244(9) 0.4864(3) 0.0192(6) Uani 1 1 d .
H2A H 0.4382 0.7870 0.5047 0.023 Uiso 1 1 calc R
H2B H 0.6283 0.8106 0.4811 0.023 Uiso 1 1 calc R
N3 N 0.6955(4) 0.65029(8) 0.4766(3) 0.0158(5) Uani 1 1 d .
H3 H 0.8279 0.6582 0.4933 0.019 Uiso 1 1 calc R
N4 N 0.3696(4) 0.73824(9) 0.1896(3) 0.0192(6) Uani 1 1 d .
H4A H 0.2703 0.7592 0.1825 0.023 Uiso 1 1 calc R
H4B H 0.4935 0.7473 0.1869 0.023 Uiso 1 1 calc R
C1 C 0.4064(5) 0.99572(10) 0.1535(4) 0.0206(7) Uani 1 1 d .
H1A H 0.3177 0.9808 0.0615 0.025 Uiso 1 1 calc R
H1B H 0.3120 1.0081 0.2051 0.025 Uiso 1 1 calc R
C2 C 0.5281(5) 1.03647(10) 0.1167(4) 0.0227(7) Uani 1 1 d .
H2C H 0.4284 1.0582 0.0483 0.027 Uiso 1 1 calc R
H2D H 0.6014 1.0542 0.2072 0.027 Uiso 1 1 calc R
C3 C 0.6882(5) 1.01929(11) 0.0475(4) 0.0237(7) Uani 1 1 d .
H3A H 0.7696 1.0464 0.0299 0.028 Uiso 1 1 calc R
H3B H 0.6145 1.0043 -0.0480 0.028 Uiso 1 1 calc R
C4 C 0.8379(5) 0.98372(11) 0.1478(4) 0.0233(7) Uani 1 1 d .
H4C H 0.9375 0.9719 0.0994 0.028 Uiso 1 1 calc R
H4D H 0.9205 0.9996 0.2398 0.028 Uiso 1 1 calc R
C5 C 0.7180(5) 0.94219(11) 0.1834(4) 0.0216(7) Uani 1 1 d .
H5A H 0.6489 0.9242 0.0926 0.026 Uiso 1 1 calc R
H5B H 0.8186 0.9209 0.2530 0.026 Uiso 1 1 calc R
C6 C 0.5520(5) 0.95821(10) 0.2498(4) 0.0180(7) Uani 1 1 d .
H6 H 0.6278 0.9734 0.3459 0.022 Uiso 1 1 calc R
C7 C 0.4193(4) 0.91724(10) 0.2807(3) 0.0165(7) Uani 1 1 d .
H7 H 0.2825 0.9312 0.2806 0.020 Uiso 1 1 calc R
C8 C 0.5227(4) 0.89557(10) 0.4329(3) 0.0176(7) Uani 1 1 d .
C9 C 0.4010(5) 0.85340(10) 0.4669(3) 0.0165(7) Uani 1 1 d .
C10 C 0.1108(5) 0.85723(11) -0.1032(4) 0.0236(7) Uani 1 1 d .
C11 C -0.1160(5) 0.84170(13) -0.1804(4) 0.0319(9) Uani 1 1 d .
H11A H -0.2126 0.8662 -0.1694 0.048 Uiso 1 1 calc R
H11B H -0.1436 0.8123 -0.1367 0.048 Uiso 1 1 calc R
H11C H -0.1372 0.8367 -0.2847 0.048 Uiso 1 1 calc R
C12 C 0.1502(7) 0.90517(12) -0.1634(4) 0.0356(9) Uani 1 1 d .
H12A H 0.0479 0.9282 -0.1518 0.053 Uiso 1 1 calc R
H12B H 0.1349 0.9020 -0.2674 0.053 Uiso 1 1 calc R
H12C H 0.2928 0.9159 -0.1094 0.053 Uiso 1 1 calc R
C13 C 0.2677(5) 0.82016(11) -0.1172(4) 0.0262(8) Uani 1 1 d .
H13A H 0.4111 0.8309 -0.0650 0.039 Uiso 1 1 calc R
H13B H 0.2514 0.8154 -0.2208 0.039 Uiso 1 1 calc R
H13C H 0.2413 0.7904 -0.0747 0.039 Uiso 1 1 calc R
C14 C 0.9009(5) 0.59008(10) 0.2938(4) 0.0209(7) Uani 1 1 d .
H14A H 0.8770 0.6107 0.2073 0.025 Uiso 1 1 calc R
H14B H 0.9949 0.6070 0.3800 0.025 Uiso 1 1 calc R
C15 C 1.0075(5) 0.54477(11) 0.2704(4) 0.0254(8) Uani 1 1 d .
H15A H 0.9212 0.5296 0.1781 0.030 Uiso 1 1 calc R
H15B H 1.1466 0.5523 0.2614 0.030 Uiso 1 1 calc R
C16 C 1.0357(5) 0.51075(12) 0.3974(4) 0.0275(8) Uani 1 1 d .
H16A H 1.1004 0.4812 0.3782 0.033 Uiso 1 1 calc R
H16B H 1.1315 0.5249 0.4884 0.033 Uiso 1 1 calc R
C17 C 0.8263(5) 0.49991(11) 0.4172(4) 0.0274(8) Uani 1 1 d .
H17A H 0.8486 0.4785 0.5019 0.033 Uiso 1 1 calc R
H17B H 0.7348 0.4835 0.3289 0.033 Uiso 1 1 calc R
C18 C 0.7164(5) 0.54518(10) 0.4425(4) 0.0222(7) Uani 1 1 d .
H18A H 0.5764 0.5372 0.4491 0.027 Uiso 1 1 calc R
H18B H 0.8005 0.5598 0.5363 0.027 Uiso 1 1 calc R
C19 C 0.6908(5) 0.58026(10) 0.3178(3) 0.0171(7) Uani 1 1 d .
H19 H 0.5977 0.5650 0.2265 0.021 Uiso 1 1 calc R
C20 C 0.5754(4) 0.62500(10) 0.3427(3) 0.0156(6) Uani 1 1 d .
H20 H 0.4420 0.6142 0.3573 0.019 Uiso 1 1 calc R
C21 C 0.5124(4) 0.65880(11) 0.2114(3) 0.0164(6) Uani 1 1 d .
C22 C 0.3326(5) 0.69335(10) 0.2041(3) 0.0156(6) Uani 1 1 d .
C23 C 0.7962(5) 0.66976(10) 0.7644(3) 0.0189(7) Uani 1 1 d .
C24 C 0.9016(6) 0.62122(12) 0.8053(4) 0.0331(9) Uani 1 1 d .
H24A H 0.7973 0.5983 0.8138 0.050 Uiso 1 1 calc R
H24B H 1.0155 0.6236 0.8990 0.050 Uiso 1 1 calc R
H24C H 0.9592 0.6110 0.7290 0.050 Uiso 1 1 calc R
C25 C 0.6943(6) 0.68515(15) 0.8776(4) 0.0366(9) Uani 1 1 d .
H25A H 0.5951 0.6609 0.8860 0.055 Uiso 1 1 calc R
H25B H 0.6192 0.7149 0.8466 0.055 Uiso 1 1 calc R
H25C H 0.8035 0.6895 0.9727 0.055 Uiso 1 1 calc R
C26 C 0.9519(5) 0.70671(12) 0.7507(4) 0.0270(8) Uani 1 1 d .
H26A H 0.8797 0.7370 0.7240 0.041 Uiso 1 1 calc R
H26B H 1.0113 0.6971 0.6747 0.041 Uiso 1 1 calc R
H26C H 1.0651 0.7098 0.8444 0.041 Uiso 1 1 calc R

loop_
_atom_site_aniso_label
_atom_site_aniso_U_11
_atom_site_aniso_U_22
_atom_site_aniso_U_33
_atom_site_aniso_U_23
_atom_site_aniso_U_13
_atom_site_aniso_U_12
S1 0.0156(4) 0.0133(4) 0.0177(4) -0.0002(3) 0.0017(3) -0.0003(3)
S2 0.0194(4) 0.0168(4) 0.0141(4) -0.0001(3) 0.0054(3) -0.0004(3)
F1 0.0157(9) 0.0219(9) 0.0218(10) 0.0045(8) 0.0033(7) 0.0001(7)
F2 0.0294(10) 0.0188(9) 0.0177(10) -0.0066(8) 0.0053(8) -0.0058(8)
F3 0.0173(9) 0.0191(9) 0.0206(10) 0.0041(7) 0.0075(8) -0.0004(7)
F4 0.0273(10) 0.0178(9) 0.0151(9) -0.0022(7) 0.0046(8) -0.0002(7)
O1 0.0190(11) 0.0164(11) 0.0219(12) 0.0017(9) 0.0048(9) -0.0020(9)
O2 0.0173(11) 0.0256(12) 0.0267(13) -0.0010(10) 0.0101(9) -0.0016(9)
O3 0.0246(11) 0.0167(11) 0.0200(12) -0.0020(9) 0.0061(9) 0.0047(9)
O4 0.0152(11) 0.0226(12) 0.0209(12) -0.0027(9) 0.0064(9) -0.0028(9)
O5 0.0214(11) 0.0231(12) 0.0225(12) 0.0042(10) 0.0082(10) 0.0005(9)
O6 0.0204(11) 0.0187(11) 0.0292(14) 0.0023(10) 0.0071(10) 0.0007(9)
O7 0.0212(11) 0.0231(11) 0.0206(12) -0.0006(9) 0.0080(10) 0.0006(9)
N1 0.0153(12) 0.0157(12) 0.0159(13) -0.0049(10) 0.0055(10) -0.0018(10)
N2 0.0165(13) 0.0179(13) 0.0221(15) 0.0001(11) 0.0049(11) -0.0049(11)
N3 0.0143(12) 0.0211(13) 0.0112(13) 0.0003(10) 0.0030(10) -0.0011(10)
N4 0.0171(13) 0.0180(14) 0.0225(15) 0.0030(11) 0.0063(11) 0.0021(10)
C1 0.0189(16) 0.0159(16) 0.0255(19) 0.0027(13) 0.0052(14) 0.0021(12)
C2 0.0261(18) 0.0121(16) 0.0282(19) 0.0030(13) 0.0066(15) -0.0015(13)
C3 0.0278(17) 0.0188(17) 0.0238(18) 0.0063(14) 0.0076(15) -0.0023(13)
C4 0.0178(16) 0.0268(18) 0.0252(19) 0.0067(15) 0.0067(14) -0.0029(13)
C5 0.0208(17) 0.0178(16) 0.0263(19) 0.0020(14) 0.0077(14) 0.0005(13)
C6 0.0170(16) 0.0136(15) 0.0198(17) -0.0020(13) 0.0007(13) -0.0032(12)
C7 0.0151(15) 0.0161(15) 0.0175(16) -0.0022(12) 0.0043(13) -0.0006(12)
C8 0.0156(15) 0.0168(16) 0.0185(16) -0.0037(13) 0.0030(13) -0.0026(12)
C9 0.0242(17) 0.0128(15) 0.0084(15) -0.0012(11) -0.0002(12) -0.0045(12)
C10 0.0281(17) 0.0218(18) 0.0168(17) 0.0001(14) 0.0013(14) -0.0029(13)
C11 0.0306(19) 0.034(2) 0.0213(19) -0.0044(15) -0.0059(15) 0.0009(16)
C12 0.059(2) 0.0232(19) 0.0174(18) 0.0045(15) 0.0026(17) -0.0052(17)
C13 0.0341(19) 0.0258(18) 0.0168(18) -0.0039(15) 0.0058(15) -0.0039(15)
C14 0.0197(16) 0.0180(16) 0.0246(19) 0.0002(14) 0.0067(14) 0.0005(12)
C15 0.0239(17) 0.0224(17) 0.0282(19) -0.0045(15) 0.0062(15) 0.0047(13)
C16 0.0272(18) 0.0202(16) 0.027(2) -0.0035(15) -0.0016(15) 0.0072(14)
C17 0.0334(19) 0.0173(17) 0.025(2) -0.0007(14) 0.0010(16) 0.0022(14)
C18 0.0275(18) 0.0140(15) 0.0245(18) 0.0014(14) 0.0078(15) 0.0009(13)
C19 0.0218(16) 0.0101(14) 0.0172(17) -0.0008(12) 0.0033(13) -0.0007(12)
C20 0.0164(15) 0.0150(15) 0.0158(16) 0.0001(12) 0.0059(13) -0.0028(12)
C21 0.0179(15) 0.0175(15) 0.0133(15) -0.0032(13) 0.0045(12) -0.0031(13)
C22 0.0210(17) 0.0166(16) 0.0066(15) -0.0010(12) 0.0011(12) 0.0007(12)
C23 0.0240(16) 0.0208(16) 0.0106(15) 0.0012(13) 0.0039(13) -0.0006(13)
C24 0.036(2) 0.0242(19) 0.025(2) 0.0081(15) -0.0089(16) -0.0001(15)
C25 0.037(2) 0.058(2) 0.0166(18) -0.0061(18) 0.0114(16) -0.0046(18)
C26 0.0310(19) 0.0316(19) 0.0140(16) -0.0014(14) 0.0010(14) -0.0111(15)

loop_
_geom_angle_atom_site_label_1
_geom_angle_atom_site_label_2
_geom_angle_atom_site_label_3
_geom_angle
O1 S1 N1 111.18(12)
O1 S1 C10 103.82(13)
N1 S1 C10 101.91(14)
O3 S2 N3 111.45(13)
O3 S2 C23 104.66(13)
N3 S2 C23 101.05(14)
C7 N1 S1 119.1(2)
C20 N3 S2 117.4(2)
C2 C1 C6 112.4(2)
C3 C2 C1 111.7(3)
C2 C3 C4 110.4(3)
C5 C4 C3 111.4(3)
C6 C5 C4 112.1(3)
C5 C6 C1 111.1(3)
C5 C6 C7 113.7(2)
C1 C6 C7 110.0(2)
N1 C7 C8 111.4(2)
N1 C7 C6 112.6(3)
C8 C7 C6 111.9(2)
F1 C8 F2 105.5(2)
F1 C8 C7 110.6(2)
F2 C8 C7 108.6(2)
F1 C8 C9 110.6(2)
F2 C8 C9 107.2(2)
C7 C8 C9 114.0(2)
O2 C9 N2 127.3(3)
O2 C9 C8 117.0(3)
N2 C9 C8 115.7(3)
C13 C10 C11 111.5(3)
C13 C10 C12 111.6(3)
C11 C10 C12 109.7(3)
C13 C10 S1 111.9(2)
C11 C10 S1 103.9(2)
C12 C10 S1 108.0(2)
C15 C14 C19 111.7(3)
C16 C15 C14 110.9(3)
C17 C16 C15 110.6(3)
C16 C17 C18 111.4(3)
C19 C18 C17 110.8(3)
C18 C19 C14 111.4(3)
C18 C19 C20 110.2(3)
C14 C19 C20 114.1(2)
N3 C20 C21 110.3(2)
N3 C20 C19 112.1(2)
C21 C20 C19 113.7(2)
F3 C21 F4 105.7(2)
F3 C21 C20 110.5(2)
F4 C21 C20 109.0(2)
F3 C21 C22 109.7(2)
F4 C21 C22 105.4(2)
C20 C21 C22 116.0(2)
O4 C22 N4 126.6(3)
O4 C22 C21 116.7(3)
N4 C22 C21 116.7(3)
C26 C23 C25 110.3(3)
C26 C23 C24 111.5(3)
C25 C23 C24 110.3(3)
C26 C23 S2 112.2(2)
C25 C23 S2 104.0(2)
C24 C23 S2 108.3(2)

loop_
_geom_bond_atom_site_label_1
_geom_bond_atom_site_label_2
_geom_bond_distance
S1 O1 1.507(2)
S1 N1 1.646(2)
S1 C10 1.837(3)
S2 O3 1.506(2)
S2 N3 1.647(3)
S2 C23 1.841(3)
F1 C8 1.365(3)
F2 C8 1.374(3)
F3 C21 1.374(3)
F4 C21 1.378(3)
O2 C9 1.229(4)
O4 C22 1.234(4)
N1 C7 1.460(4)
N2 C9 1.323(4)
N3 C20 1.471(4)
N4 C22 1.314(4)
C1 C2 1.523(4)
C1 C6 1.538(4)
C2 C3 1.518(5)
C3 C4 1.529(4)
C4 C5 1.528(4)
C5 C6 1.525(4)
C6 C7 1.551(4)
C7 C8 1.536(4)
C8 C9 1.544(4)
C10 C13 1.526(5)
C10 C11 1.529(5)
C10 C12 1.535(4)
C14 C15 1.523(4)
C14 C19 1.529(4)
C15 C16 1.523(5)
C16 C17 1.512(5)
C17 C18 1.540(4)
C18 C19 1.528(4)
C19 C20 1.546(4)
C20 C21 1.536(4)
C21 C22 1.540(4)
C23 C26 1.516(4)
C23 C25 1.529(5)
C23 C24 1.540(4)
